data_4079011
loop_
_publ_author_name
'McGovern, Gregory P.'
'Hung-Low, Fernando'
'Tye, Jesse W.'
'Bradley, Christopher A.'

_publ_section_title
;
 Synthesis and Reactivity Studies of Benzo-Substituted Bis(indenyl) Iron
 and Zirconium Complexes: The Difference a Methyl Group Can Make
;
_journal_issue 10
_journal_name_full Organometallics
_journal_page_first 3865
_journal_paper_doi 10.1021/om2011563
_journal_volume 31
_journal_year 2012
_chemical_formula_sum 'C34 H48 Zr'
_chemical_formula_weight 547.94
_chemical_name_systematic
; 
 ? 
;
_space_group_IT_number 2
_symmetry_cell_setting triclinic
_symmetry_space_group_name_Hall '-P 1'
_symmetry_space_group_name_H-M 'P -1'
_atom_sites_solution_hydrogens geom
_atom_sites_solution_primary direct
_atom_sites_solution_secondary difmap
_audit_creation_method SHELXL-97
_cell_angle_alpha 96.7710(10)
_cell_angle_beta 98.0660(10)
_cell_angle_gamma 109.5440(10)
_cell_formula_units_Z 2
_cell_length_a 9.2216(12)
_cell_length_b 9.3680(12)
_cell_length_c 18.482(2)
_cell_measurement_reflns_used 376
_cell_measurement_temperature 150(2)
_cell_measurement_theta_max 25.75
_cell_measurement_theta_min 1.82
_cell_volume 1466.3(3)
_computing_cell_refinement 'Bruker APEX 2'
_computing_data_collection 'Bruker APEX 2'
_computing_data_reduction 'Bruker SAINTPLUS'
_computing_molecular_graphics 'Bruker SHELXTL'
_computing_publication_material 'Bruker SHELXTL'
_computing_structure_refinement 'SHELXL-97 (Sheldrick, 1997)'
_computing_structure_solution 'SHELXS-97 (Sheldrick, 1990)'
_diffrn_ambient_temperature 150(2)
_diffrn_measured_fraction_theta_full 0.996
_diffrn_measured_fraction_theta_max 0.996
_diffrn_measurement_device_type 'CCD area detector'
_diffrn_measurement_method 'omega scans'
_diffrn_radiation_monochromator graphite
_diffrn_radiation_source 'fine-focus sealed tube'
_diffrn_radiation_type MoK\a
_diffrn_radiation_wavelength 0.71073
_diffrn_reflns_av_R_equivalents 0.0445
_diffrn_reflns_av_sigmaI/netI 0.0613
_diffrn_reflns_limit_h_max 11
_diffrn_reflns_limit_h_min -11
_diffrn_reflns_limit_k_max 11
_diffrn_reflns_limit_k_min -11
_diffrn_reflns_limit_l_max 22
_diffrn_reflns_limit_l_min -22
_diffrn_reflns_number 14546
_diffrn_reflns_theta_full 25.68
_diffrn_reflns_theta_max 25.68
_diffrn_reflns_theta_min 1.13
_exptl_absorpt_coefficient_mu 0.394
_exptl_absorpt_correction_T_max 0.9296
_exptl_absorpt_correction_T_min 0.9137
_exptl_absorpt_correction_type multi-scan
_exptl_absorpt_process_details SADABS
_exptl_crystal_colour Red
_exptl_crystal_density_diffrn 1.241
_exptl_crystal_density_method 'not measured'
_exptl_crystal_description Block
_exptl_crystal_F_000 584
_exptl_crystal_size_max 0.23
_exptl_crystal_size_mid 0.21
_exptl_crystal_size_min 0.19
_refine_diff_density_max 0.502
_refine_diff_density_min -0.818
_refine_diff_density_rms 0.075
_refine_ls_extinction_method none
_refine_ls_goodness_of_fit_ref 1.035
_refine_ls_hydrogen_treatment mixed
_refine_ls_matrix_type full
_refine_ls_number_parameters 336
_refine_ls_number_reflns 5552
_refine_ls_number_restraints 0
_refine_ls_restrained_S_all 1.035
_refine_ls_R_factor_all 0.0554
_refine_ls_R_factor_gt 0.0395
_refine_ls_shift/su_max 0.001
_refine_ls_shift/su_mean 0.000
_refine_ls_structure_factor_coef Fsqd
_refine_ls_weighting_details 'calc w=1/[\s^2^(Fo^2^)+(0.0288P)^2^+0.7170P] where P=(Fo^2^+2Fc^2^)/3'
_refine_ls_weighting_scheme calc
_refine_ls_wR_factor_gt 0.0765
_refine_ls_wR_factor_ref 0.0817
_reflns_number_gt 4482
_reflns_number_total 5552
_reflns_threshold_expression >2sigma(I)
_cod_data_source_file om2011563_si_003.cif
_cod_data_source_block cb087
_cod_depositor_comments
;
The following automatic conversions were performed:

'_symmetry_cell_setting' value 'Triclinic' changed to 'triclinic'
according to /home/saulius/struct/CIF-dictionaries/cif_core.dic
dictionary named 'cif_core.dic' version 2.4.2 from 2011-04-26.

Automatic conversion script
Id: cif_fix_values 1891 2012-01-12 08:04:46Z andrius 
;
_cod_original_sg_symbol_H-M P-1
_cod_database_code 4079011

loop_
_symmetry_equiv_pos_as_xyz
'x, y, z'
'-x, -y, -z'

loop_
_atom_site_label
_atom_site_type_symbol
_atom_site_fract_x
_atom_site_fract_y
_atom_site_fract_z
_atom_site_U_iso_or_equiv
_atom_site_adp_type
_atom_site_occupancy
_atom_site_symmetry_multiplicity
_atom_site_calc_flag
_atom_site_refinement_flags
Zr1 Zr -0.03229(3) 0.81061(3) 0.734036(15) 0.01631(9) Uani 1 1 d .
C1 C -0.0852(3) 0.7361(3) 0.59599(14) 0.0169(6) Uani 1 1 d .
C2 C 0.0683(3) 0.8436(3) 0.61661(15) 0.0191(6) Uani 1 1 d .
H2 H 0.1011 0.9426 0.6031 0.023 Uiso 1 1 calc R
C3 C 0.1685(3) 0.7863(3) 0.66023(15) 0.0194(6) Uani 1 1 d .
C4 C 0.0766(3) 0.6297(3) 0.66226(15) 0.0188(6) Uani 1 1 d .
C5 C 0.1165(3) 0.5090(3) 0.69101(15) 0.0221(6) Uani 1 1 d .
C6 C -0.0016(3) 0.3700(3) 0.68322(16) 0.0261(7) Uani 1 1 d .
H6 H 0.0225 0.2880 0.7012 0.031 Uiso 1 1 calc R
C7 C -0.1581(4) 0.3426(3) 0.64950(16) 0.0287(7) Uani 1 1 d .
H7 H -0.2355 0.2444 0.6475 0.034 Uiso 1 1 calc R
C8 C -0.2025(3) 0.4518(3) 0.61966(15) 0.0224(6) Uani 1 1 d .
C9 C -0.0822(3) 0.5988(3) 0.62415(15) 0.0194(6) Uani 1 1 d .
C10 C -0.2131(3) 0.7546(3) 0.54173(15) 0.0216(6) Uani 1 1 d .
H10 H -0.3167 0.6914 0.5521 0.026 Uiso 1 1 calc R
C11 C -0.2016(4) 0.6919(4) 0.46282(16) 0.0323(8) Uani 1 1 d .
H11A H -0.0995 0.7510 0.4522 0.048 Uiso 1 1 calc R
H11B H -0.2853 0.7014 0.4269 0.048 Uiso 1 1 calc R
H11C H -0.2129 0.5833 0.4591 0.048 Uiso 1 1 calc R
C12 C -0.2043(3) 0.9211(3) 0.54726(17) 0.0289(7) Uani 1 1 d .
H12A H -0.2029 0.9627 0.5987 0.043 Uiso 1 1 calc R
H12B H -0.2959 0.9252 0.5147 0.043 Uiso 1 1 calc R
H12C H -0.1085 0.9824 0.5319 0.043 Uiso 1 1 calc R
C13 C 0.3446(3) 0.8696(3) 0.68175(16) 0.0236(7) Uani 1 1 d .
H13 H 0.3837 0.8345 0.7271 0.028 Uiso 1 1 calc R
C14 C 0.4229(4) 0.8258(4) 0.61892(18) 0.0383(8) Uani 1 1 d .
H14A H 0.3907 0.7135 0.6072 0.057 Uiso 1 1 calc R
H14B H 0.5371 0.8713 0.6347 0.057 Uiso 1 1 calc R
H14C H 0.3908 0.8646 0.5747 0.057 Uiso 1 1 calc R
C15 C 0.3908(3) 1.0438(3) 0.69939(18) 0.0329(8) Uani 1 1 d .
H15A H 0.3565 1.0810 0.6551 0.049 Uiso 1 1 calc R
H15B H 0.5050 1.0917 0.7148 0.049 Uiso 1 1 calc R
H15C H 0.3406 1.0707 0.7396 0.049 Uiso 1 1 calc R
C16 C 0.2815(3) 0.5271(3) 0.72348(17) 0.0286(7) Uani 1 1 d .
H16A H 0.2835 0.4293 0.7366 0.043 Uiso 1 1 calc R
H16B H 0.3204 0.6069 0.7681 0.043 Uiso 1 1 calc R
H16C H 0.3485 0.5569 0.6870 0.043 Uiso 1 1 calc R
C17 C -0.3700(3) 0.4157(3) 0.58375(17) 0.0312(7) Uani 1 1 d .
H17A H -0.4323 0.3096 0.5867 0.047 Uiso 1 1 calc R
H17B H -0.3756 0.4277 0.5316 0.047 Uiso 1 1 calc R
H17C H -0.4117 0.4864 0.6096 0.047 Uiso 1 1 calc R
C18 C -0.1032(3) 0.6858(3) 0.84343(14) 0.0165(6) Uani 1 1 d .
C19 C -0.1668(3) 0.8035(3) 0.84257(14) 0.0173(6) Uani 1 1 d .
H19 H -0.2759 0.7860 0.8345 0.021 Uiso 1 1 calc R
C20 C -0.0490(3) 0.9492(3) 0.85503(14) 0.0167(6) Uani 1 1 d .
C21 C 0.0979(3) 0.9260(3) 0.86926(14) 0.0154(6) Uani 1 1 d .
C22 C 0.2567(3) 1.0319(3) 0.88758(15) 0.0212(6) Uani 1 1 d .
C23 C 0.3718(3) 0.9722(3) 0.90320(16) 0.0255(7) Uani 1 1 d .
H23 H 0.4779 1.0404 0.9160 0.031 Uiso 1 1 calc R
C24 C 0.3389(3) 0.8130(3) 0.90104(16) 0.0257(7) Uani 1 1 d .
H24 H 0.4235 0.7789 0.9141 0.031 Uiso 1 1 calc R
C25 C 0.1909(3) 0.7066(3) 0.88103(15) 0.0205(6) Uani 1 1 d .
C26 C 0.0651(3) 0.7625(3) 0.86352(14) 0.0157(6) Uani 1 1 d .
C27 C -0.2014(3) 0.5187(3) 0.84176(15) 0.0196(6) Uani 1 1 d .
H27 H -0.1450 0.4524 0.8225 0.023 Uiso 1 1 calc R
C28 C -0.3625(3) 0.4700(3) 0.79239(16) 0.0273(7) Uani 1 1 d .
H28A H -0.4231 0.5268 0.8136 0.041 Uiso 1 1 calc R
H28B H -0.4176 0.3593 0.7892 0.041 Uiso 1 1 calc R
H28C H -0.3506 0.4923 0.7426 0.041 Uiso 1 1 calc R
C29 C -0.2216(4) 0.4940(3) 0.92058(16) 0.0276(7) Uani 1 1 d .
H29A H -0.1183 0.5266 0.9529 0.041 Uiso 1 1 calc R
H29B H -0.2785 0.3847 0.9201 0.041 Uiso 1 1 calc R
H29C H -0.2811 0.5549 0.9393 0.041 Uiso 1 1 calc R
C30 C -0.0818(3) 1.0978(3) 0.86587(15) 0.0201(6) Uani 1 1 d .
H30 H 0.0071 1.1811 0.8535 0.024 Uiso 1 1 calc R
C31 C -0.2328(3) 1.0860(3) 0.81565(17) 0.0274(7) Uani 1 1 d .
H31A H -0.2275 1.0558 0.7638 0.041 Uiso 1 1 calc R
H31B H -0.2460 1.1860 0.8221 0.041 Uiso 1 1 calc R
H31C H -0.3222 1.0086 0.8288 0.041 Uiso 1 1 calc R
C32 C -0.0880(4) 1.1407(3) 0.94785(16) 0.0286(7) Uani 1 1 d .
H32A H -0.1775 1.0627 0.9605 0.043 Uiso 1 1 calc R
H32B H -0.0996 1.2412 0.9563 0.043 Uiso 1 1 calc R
H32C H 0.0092 1.1455 0.9791 0.043 Uiso 1 1 calc R
C33 C 0.2985(4) 1.2029(3) 0.89207(18) 0.0317(8) Uani 1 1 d .
H33A H 0.4125 1.2542 0.9061 0.048 Uiso 1 1 calc R
H33B H 0.2485 1.2414 0.9294 0.048 Uiso 1 1 calc R
H33C H 0.2616 1.2243 0.8436 0.048 Uiso 1 1 calc R
C34 C 0.1620(3) 0.5390(3) 0.88295(17) 0.0261(7) Uani 1 1 d .
H34A H 0.2623 0.5255 0.8975 0.039 Uiso 1 1 calc R
H34B H 0.1098 0.4779 0.8336 0.039 Uiso 1 1 calc R
H34C H 0.0952 0.5047 0.9190 0.039 Uiso 1 1 calc R
H1H H 0.033(3) 1.025(3) 0.7271(13) 0.011(6) Uiso 1 1 d .
H2H H -0.231(3) 0.777(3) 0.6985(14) 0.024(7) Uiso 1 1 d .

loop_
_atom_site_aniso_label
_atom_site_aniso_U_11
_atom_site_aniso_U_22
_atom_site_aniso_U_33
_atom_site_aniso_U_23
_atom_site_aniso_U_13
_atom_site_aniso_U_12
Zr1 0.01813(15) 0.01468(14) 0.01563(15) 0.00209(10) 0.00365(11) 0.00526(11)
C1 0.0170(14) 0.0210(15) 0.0119(14) 0.0018(11) 0.0029(11) 0.0063(12)
C2 0.0212(15) 0.0209(15) 0.0155(15) 0.0037(12) 0.0077(12) 0.0059(12)
C3 0.0189(15) 0.0217(15) 0.0170(15) -0.0007(12) 0.0046(12) 0.0073(12)
C4 0.0186(15) 0.0228(15) 0.0143(15) -0.0004(12) 0.0052(12) 0.0070(12)
C5 0.0242(16) 0.0251(16) 0.0190(16) 0.0005(12) 0.0053(13) 0.0121(13)
C6 0.0346(18) 0.0218(16) 0.0252(17) 0.0039(13) 0.0087(14) 0.0133(14)
C7 0.0313(18) 0.0230(16) 0.0277(18) 0.0001(13) 0.0078(14) 0.0053(14)
C8 0.0233(16) 0.0203(15) 0.0204(16) -0.0009(12) 0.0063(13) 0.0043(13)
C9 0.0192(15) 0.0241(15) 0.0132(15) -0.0021(12) 0.0029(12) 0.0076(12)
C10 0.0180(15) 0.0272(16) 0.0177(16) 0.0049(12) 0.0047(12) 0.0047(13)
C11 0.0301(18) 0.043(2) 0.0182(17) 0.0010(14) -0.0011(14) 0.0090(15)
C12 0.0241(17) 0.0383(19) 0.0287(18) 0.0135(15) 0.0070(14) 0.0134(15)
C13 0.0183(15) 0.0275(16) 0.0237(17) 0.0047(13) 0.0027(13) 0.0069(13)
C14 0.0249(18) 0.048(2) 0.041(2) 0.0030(17) 0.0134(15) 0.0102(16)
C15 0.0213(17) 0.0312(18) 0.037(2) 0.0059(15) 0.0024(14) -0.0014(14)
C16 0.0317(18) 0.0320(18) 0.0270(18) 0.0039(14) 0.0052(14) 0.0182(15)
C17 0.0230(17) 0.0284(18) 0.0344(19) 0.0033(14) 0.0021(14) 0.0014(14)
C18 0.0227(15) 0.0137(14) 0.0128(14) 0.0031(11) 0.0062(12) 0.0048(12)
C19 0.0192(15) 0.0216(15) 0.0132(14) 0.0049(11) 0.0043(12) 0.0089(12)
C20 0.0222(15) 0.0155(14) 0.0119(14) 0.0002(11) 0.0045(12) 0.0062(12)
C21 0.0183(14) 0.0144(14) 0.0102(14) -0.0002(11) 0.0011(11) 0.0031(11)
C22 0.0223(16) 0.0224(15) 0.0152(15) -0.0007(12) 0.0028(12) 0.0050(13)
C23 0.0157(15) 0.0283(17) 0.0253(17) -0.0016(13) 0.0025(13) 0.0015(13)
C24 0.0217(16) 0.0320(17) 0.0248(17) 0.0025(13) 0.0005(13) 0.0138(14)
C25 0.0261(16) 0.0248(16) 0.0141(15) 0.0040(12) 0.0035(12) 0.0133(13)
C26 0.0200(15) 0.0145(14) 0.0118(14) 0.0007(11) 0.0031(11) 0.0058(12)
C27 0.0189(15) 0.0157(14) 0.0220(16) 0.0012(12) 0.0036(12) 0.0045(12)
C28 0.0304(17) 0.0185(15) 0.0269(17) 0.0024(13) 0.0040(14) 0.0021(13)
C29 0.0314(18) 0.0218(16) 0.0289(18) 0.0096(13) 0.0096(14) 0.0053(14)
C30 0.0253(16) 0.0146(14) 0.0221(16) 0.0051(12) 0.0055(13) 0.0082(12)
C31 0.0336(18) 0.0224(16) 0.0312(18) 0.0038(13) 0.0053(14) 0.0173(14)
C32 0.0369(19) 0.0252(17) 0.0254(17) -0.0003(13) 0.0065(14) 0.0146(15)
C33 0.0250(17) 0.0221(16) 0.041(2) 0.0004(14) 0.0059(15) 0.0012(14)
C34 0.0300(17) 0.0252(16) 0.0288(18) 0.0058(13) 0.0052(14) 0.0168(14)

loop_
_atom_type_symbol
_atom_type_description
_atom_type_scat_dispersion_real
_atom_type_scat_dispersion_imag
_atom_type_scat_source
C C 0.0033 0.0016 'International Tables Vol C Tables 4.2.6.8 and 6.1.1.4'
H H 0.0000 0.0000 'International Tables Vol C Tables 4.2.6.8 and 6.1.1.4'
Zr Zr -2.9673 0.5597 'International Tables Vol C Tables 4.2.6.8 and 6.1.1.4'

loop_
_geom_angle_atom_site_label_1
_geom_angle_atom_site_label_2
_geom_angle_atom_site_label_3
_geom_angle
C2 Zr1 C1 32.66(8)
C2 Zr1 C19 168.97(9)
C1 Zr1 C19 142.17(9)
C2 Zr1 C20 144.50(9)
C1 Zr1 C20 155.59(9)
C19 Zr1 C20 32.53(8)
C2 Zr1 C3 33.07(9)
C1 Zr1 C3 55.71(9)
C19 Zr1 C3 157.80(9)
C20 Zr1 C3 139.94(9)
C2 Zr1 C18 157.22(9)
C1 Zr1 C18 137.86(9)
C19 Zr1 C18 32.75(8)
C20 Zr1 C18 55.28(8)
C3 Zr1 C18 127.38(9)
C2 Zr1 C9 53.94(9)
C1 Zr1 C9 33.45(8)
C19 Zr1 C9 128.79(9)
C20 Zr1 C9 161.24(9)
C3 Zr1 C9 55.15(9)
C18 Zr1 C9 107.93(9)
C2 Zr1 C21 131.52(9)
C1 Zr1 C21 164.10(8)
C19 Zr1 C21 53.54(9)
C20 Zr1 C21 33.00(8)
C3 Zr1 C21 110.06(9)
C18 Zr1 C21 54.87(8)
C9 Zr1 C21 147.48(9)
C2 Zr1 C4 53.60(9)
C1 Zr1 C4 55.02(8)
C19 Zr1 C4 135.65(9)
C20 Zr1 C4 149.37(9)
C3 Zr1 C4 32.83(8)
C18 Zr1 C4 103.62(9)
C9 Zr1 C4 32.95(8)
C21 Zr1 C4 118.02(9)
C2 Zr1 C26 136.94(9)
C1 Zr1 C26 149.38(8)
C19 Zr1 C26 53.47(8)
C20 Zr1 C26 54.62(8)
C3 Zr1 C26 104.43(9)
C18 Zr1 C26 32.98(8)
C9 Zr1 C26 117.14(8)
C21 Zr1 C26 32.74(8)
C4 Zr1 C26 95.27(8)
C2 Zr1 H1H 71.9(7)
C1 Zr1 H1H 91.2(7)
C19 Zr1 H1H 101.5(7)
C20 Zr1 H1H 73.4(7)
C3 Zr1 H1H 88.9(7)
C18 Zr1 H1H 128.6(7)
C9 Zr1 H1H 123.3(7)
C21 Zr1 H1H 80.8(7)
C4 Zr1 H1H 121.1(7)
C26 Zr1 H1H 113.1(7)
C2 Zr1 H2H 98.0(8)
C1 Zr1 H2H 70.6(8)
C19 Zr1 H2H 73.2(8)
C20 Zr1 H2H 91.0(8)
C3 Zr1 H2H 126.3(8)
C18 Zr1 H2H 91.3(8)
C9 Zr1 H2H 80.3(8)
C21 Zr1 H2H 123.2(8)
C4 Zr1 H2H 113.2(8)
C26 Zr1 H2H 123.4(8)
H1H Zr1 H2H 93.1(11)
C2 C1 C9 106.2(2)
C2 C1 C10 124.2(2)
C9 C1 C10 128.4(2)
C2 C1 Zr1 73.34(15)
C9 C1 Zr1 74.86(15)
C10 C1 Zr1 126.60(17)
C1 C2 C3 111.7(2)
C1 C2 Zr1 74.00(15)
C3 C2 Zr1 73.94(15)
C1 C2 H2 124.2
C3 C2 H2 124.2
Zr1 C2 H2 119.5
C2 C3 C4 106.2(2)
C2 C3 C13 122.8(2)
C4 C3 C13 129.4(2)
C2 C3 Zr1 72.99(15)
C4 C3 Zr1 76.34(15)
C13 C3 Zr1 126.74(18)
C3 C4 C5 132.2(3)
C3 C4 C9 107.9(2)
C5 C4 C9 119.8(2)
C3 C4 Zr1 70.83(15)
C5 C4 Zr1 124.49(18)
C9 C4 Zr1 72.24(15)
C6 C5 C4 117.2(3)
C6 C5 C16 119.9(3)
C4 C5 C16 122.8(3)
C5 C6 C7 122.9(3)
C5 C6 H6 118.6
C7 C6 H6 118.6
C8 C7 C6 122.6(3)
C8 C7 H7 118.7
C6 C7 H7 118.7
C7 C8 C9 116.9(3)
C7 C8 C17 120.3(3)
C9 C8 C17 122.7(3)
C8 C9 C4 120.5(2)
C8 C9 C1 131.8(3)
C4 C9 C1 107.8(2)
C8 C9 Zr1 119.47(18)
C4 C9 Zr1 74.81(15)
C1 C9 Zr1 71.69(15)
C1 C10 C12 112.8(2)
C1 C10 C11 108.4(2)
C12 C10 C11 110.1(2)
C1 C10 H10 108.5
C12 C10 H10 108.5
C11 C10 H10 108.5
C10 C11 H11A 109.5
C10 C11 H11B 109.5
H11A C11 H11B 109.5
C10 C11 H11C 109.5
H11A C11 H11C 109.5
H11B C11 H11C 109.5
C10 C12 H12A 109.5
C10 C12 H12B 109.5
H12A C12 H12B 109.5
C10 C12 H12C 109.5
H12A C12 H12C 109.5
H12B C12 H12C 109.5
C3 C13 C15 112.7(2)
C3 C13 C14 109.4(2)
C15 C13 C14 110.0(2)
C3 C13 H13 108.2
C15 C13 H13 108.2
C14 C13 H13 108.2
C13 C14 H14A 109.5
C13 C14 H14B 109.5
H14A C14 H14B 109.5
C13 C14 H14C 109.5
H14A C14 H14C 109.5
H14B C14 H14C 109.5
C13 C15 H15A 109.5
C13 C15 H15B 109.5
H15A C15 H15B 109.5
C13 C15 H15C 109.5
H15A C15 H15C 109.5
H15B C15 H15C 109.5
C5 C16 H16A 109.5
C5 C16 H16B 109.5
H16A C16 H16B 109.5
C5 C16 H16C 109.5
H16A C16 H16C 109.5
H16B C16 H16C 109.5
C8 C17 H17A 109.5
C8 C17 H17B 109.5
H17A C17 H17B 109.5
C8 C17 H17C 109.5
H17A C17 H17C 109.5
H17B C17 H17C 109.5
C19 C18 C26 106.2(2)
C19 C18 C27 123.1(2)
C26 C18 C27 129.2(2)
C19 C18 Zr1 73.17(15)
C26 C18 Zr1 76.19(14)
C27 C18 Zr1 126.88(17)
C20 C19 C18 111.5(2)
C20 C19 Zr1 73.84(15)
C18 C19 Zr1 74.07(15)
C20 C19 H19 124.3
C18 C19 H19 124.3
Zr1 C19 H19 119.4
C19 C20 C21 106.7(2)
C19 C20 C30 123.1(2)
C21 C20 C30 129.2(2)
C19 C20 Zr1 73.64(15)
C21 C20 Zr1 75.42(14)
C30 C20 Zr1 125.54(18)
C22 C21 C20 131.9(2)
C22 C21 C26 120.1(2)
C20 C21 C26 108.0(2)
C22 C21 Zr1 120.28(18)
C20 C21 Zr1 71.58(14)
C26 C21 Zr1 74.74(14)
C23 C22 C21 117.2(3)
C23 C22 C33 120.2(3)
C21 C22 C33 122.5(3)
C22 C23 C24 122.5(3)
C22 C23 H23 118.7
C24 C23 H23 118.7
C25 C24 C23 122.7(3)
C25 C24 H24 118.6
C23 C24 H24 118.6
C24 C25 C26 117.2(3)
C24 C25 C34 120.4(3)
C26 C25 C34 122.2(2)
C25 C26 C21 120.1(2)
C25 C26 C18 132.4(2)
C21 C26 C18 107.4(2)
C25 C26 Zr1 124.86(18)
C21 C26 Zr1 72.51(14)
C18 C26 Zr1 70.83(14)
C18 C27 C28 112.4(2)
C18 C27 C29 109.4(2)
C28 C27 C29 109.0(2)
C18 C27 H27 108.7
C28 C27 H27 108.7
C29 C27 H27 108.7
C27 C28 H28A 109.5
C27 C28 H28B 109.5
H28A C28 H28B 109.5
C27 C28 H28C 109.5
H28A C28 H28C 109.5
H28B C28 H28C 109.5
C27 C29 H29A 109.5
C27 C29 H29B 109.5
H29A C29 H29B 109.5
C27 C29 H29C 109.5
H29A C29 H29C 109.5
H29B C29 H29C 109.5
C20 C30 C31 112.2(2)
C20 C30 C32 108.9(2)
C31 C30 C32 110.9(2)
C20 C30 H30 108.3
C31 C30 H30 108.3
C32 C30 H30 108.3
C30 C31 H31A 109.5
C30 C31 H31B 109.5
H31A C31 H31B 109.5
C30 C31 H31C 109.5
H31A C31 H31C 109.5
H31B C31 H31C 109.5
C30 C32 H32A 109.5
C30 C32 H32B 109.5
H32A C32 H32B 109.5
C30 C32 H32C 109.5
H32A C32 H32C 109.5
H32B C32 H32C 109.5
C22 C33 H33A 109.5
C22 C33 H33B 109.5
H33A C33 H33B 109.5
C22 C33 H33C 109.5
H33A C33 H33C 109.5
H33B C33 H33C 109.5
C25 C34 H34A 109.5
C25 C34 H34B 109.5
H34A C34 H34B 109.5
C25 C34 H34C 109.5
H34A C34 H34C 109.5
H34B C34 H34C 109.5

loop_
_geom_bond_atom_site_label_1
_geom_bond_atom_site_label_2
_geom_bond_distance
Zr1 C2 2.489(3)
Zr1 C1 2.498(3)
Zr1 C19 2.498(3)
Zr1 C20 2.501(3)
Zr1 C3 2.502(3)
Zr1 C18 2.510(3)
Zr1 C9 2.539(3)
Zr1 C21 2.551(3)
Zr1 C4 2.573(3)
Zr1 C26 2.581(3)
Zr1 H1H 1.92(2)
Zr1 H2H 1.76(3)
C1 C2 1.402(4)
C1 C9 1.450(4)
C1 C10 1.507(4)
C2 C3 1.420(4)
C2 H2 0.9500
C3 C4 1.436(4)
C3 C13 1.518(4)
C4 C5 1.436(4)
C4 C9 1.450(4)
C5 C6 1.366(4)
C5 C16 1.500(4)
C6 C7 1.414(4)
C6 H6 0.9500
C7 C8 1.366(4)
C7 H7 0.9500
C8 C9 1.435(4)
C8 C17 1.501(4)
C10 C12 1.525(4)
C10 C11 1.538(4)
C10 H10 1.0000
C11 H11A 0.9800
C11 H11B 0.9800
C11 H11C 0.9800
C12 H12A 0.9800
C12 H12B 0.9800
C12 H12C 0.9800
C13 C15 1.524(4)
C13 C14 1.536(4)
C13 H13 1.0000
C14 H14A 0.9800
C14 H14B 0.9800
C14 H14C 0.9800
C15 H15A 0.9800
C15 H15B 0.9800
C15 H15C 0.9800
C16 H16A 0.9800
C16 H16B 0.9800
C16 H16C 0.9800
C17 H17A 0.9800
C17 H17B 0.9800
C17 H17C 0.9800
C18 C19 1.412(4)
C18 C26 1.447(4)
C18 C27 1.517(4)
C19 C20 1.400(4)
C19 H19 0.9500
C20 C21 1.436(4)
C20 C30 1.518(4)
C21 C22 1.433(4)
C21 C26 1.447(4)
C22 C23 1.368(4)
C22 C33 1.505(4)
C23 C24 1.413(4)
C23 H23 0.9500
C24 C25 1.361(4)
C24 H24 0.9500
C25 C26 1.437(4)
C25 C34 1.508(4)
C27 C28 1.522(4)
C27 C29 1.529(4)
C27 H27 1.0000
C28 H28A 0.9800
C28 H28B 0.9800
C28 H28C 0.9800
C29 H29A 0.9800
C29 H29B 0.9800
C29 H29C 0.9800
C30 C31 1.524(4)
C30 C32 1.535(4)
C30 H30 1.0000
C31 H31A 0.9800
C31 H31B 0.9800
C31 H31C 0.9800
C32 H32A 0.9800
C32 H32B 0.9800
C32 H32C 0.9800
C33 H33A 0.9800
C33 H33B 0.9800
C33 H33C 0.9800
C34 H34A 0.9800
C34 H34B 0.9800
C34 H34C 0.9800
